data_7155570
loop_
_publ_author_name
'Hod\'ik, Tom\'a\<s'
'Schneider, Christoph'

_publ_section_title
;
 Br\/onsted acid-catalyzed, enantioselective synthesis of
 1,4-dihydroquinoline-3-carboxylates via in situ generated ortho-quinone
 methide imines.
;
_journal_issue 17
_journal_name_full 'Organic &amp; biomolecular chemistry'
_journal_page_first 3706
_journal_page_last 3716
_journal_paper_doi 10.1039/c7ob00488e
_journal_volume 15
_journal_year 2017
_chemical_absolute_configuration ad
_chemical_formula_sum 'C27 H26 I N O3'
_chemical_formula_weight 539.39
_chemical_name_systematic '(R)-Ethyl 4-(4-iodophenyl)-1-(4-methoxybenzyl)-2-methyl-1,4-dihydroquinoline-3-carboxylate'
_space_group_IT_number 19
_symmetry_cell_setting orthorhombic
_symmetry_Int_Tables_number 19
_symmetry_space_group_name_Hall 'P 2ac 2ab'
_symmetry_space_group_name_H-M 'P 21 21 21'
_atom_sites_solution_hydrogens mixed
_atom_sites_solution_primary dual
_atom_sites_solution_secondary difmap
_audit_creation_date 2016-06-29T12:57:25-00:00
_audit_creation_method 'WinGX routine CIF_UPDATE'
_audit_update_record
;
2016-12-06 deposited with the CCDC.
2017-04-07 downloaded from the CCDC.
;
_cell_angle_alpha 90
_cell_angle_beta 90
_cell_angle_gamma 90
_cell_formula_units_Z 4
_cell_length_a 5.59010(10)
_cell_length_b 10.1207(2)
_cell_length_c 40.4585(8)
_cell_measurement_reflns_used 6528
_cell_measurement_temperature 130(2)
_cell_measurement_theta_max 26.057
_cell_measurement_theta_min 2.008
_cell_volume 2288.97(8)
_computing_cell_refinement
;
        CrysAlisPro, Agilent Technologies,
        Version 1.171.37.35 (release 13-08-2014 CrysAlis171 .NET)
        (compiled Aug 13 2014,18:06:01)
;
_computing_data_collection
;
        CrysAlisPro, Agilent Technologies,
        Version 1.171.37.35 (release 13-08-2014 CrysAlis171 .NET)
        (compiled Aug 13 2014,18:06:01)
;
_computing_data_reduction
;
        CrysAlisPro, Agilent Technologies,
        Version 1.171.37.35 (release 13-08-2014 CrysAlis171 .NET)
        (compiled Aug 13 2014,18:06:01)
;
_computing_molecular_graphics
;
 ORTEP3 for Windows
 L. J. Farrugia, J. Appl. Crystallogr. 1997, 30, 565.
;
_computing_publication_material
;
 WINGX
 L.J. Farrugia,
 J. Appl. Cryst., 2012, 45, 849-854.
;
_computing_structure_refinement 'SHELXL-2014/7 (Sheldrick, 2014)'
_computing_structure_solution
;
 SHELXT-2014
 Program for Crystal Structure Analysis (Release 2014-4)
 G. M. Sheldrick, Instit\"ut f\"ur Anorganische Chemie der Universit\"at,
 Tammanstrasse 4, D-3400 G\"ottingen, Germany.
 G. M. Sheldrick, Acta. Cryst., 2015, A71, 3 - 8
;
_diffrn_ambient_environment N~2~
_diffrn_ambient_temperature 130(2)
_diffrn_detector 'CCD plate'
_diffrn_detector_area_resol_mean 16.356
_diffrn_detector_type Sapphire3
_diffrn_measured_fraction_theta_full 1
_diffrn_measured_fraction_theta_max 0.951
_diffrn_measurement_device 'four-circle diffractometer'
_diffrn_measurement_device_type 'Xcalibur, Sapphire3, Gemini'
_diffrn_measurement_method '\w scans'
_diffrn_orient_matrix_UB_11 0.0219168
_diffrn_orient_matrix_UB_12 -0.0540354
_diffrn_orient_matrix_UB_13 -0.0107531
_diffrn_orient_matrix_UB_21 -0.0010179
_diffrn_orient_matrix_UB_22 0.0435514
_diffrn_orient_matrix_UB_23 -0.0137326
_diffrn_orient_matrix_UB_31 0.1249469
_diffrn_orient_matrix_UB_32 0.0098368
_diffrn_orient_matrix_UB_33 0.0017804
_diffrn_radiation_monochromator graphite
_diffrn_radiation_probe x-ray
_diffrn_radiation_type MoK\a
_diffrn_radiation_wavelength 0.71073
_diffrn_reflns_av_R_equivalents 0.0318
_diffrn_reflns_av_unetI/netI 0.0448
_diffrn_reflns_Laue_measured_fraction_full 1
_diffrn_reflns_Laue_measured_fraction_max 0.951
_diffrn_reflns_limit_h_max 6
_diffrn_reflns_limit_h_min -6
_diffrn_reflns_limit_k_max 12
_diffrn_reflns_limit_k_min -12
_diffrn_reflns_limit_l_max 45
_diffrn_reflns_limit_l_min -50
_diffrn_reflns_number 16514
_diffrn_reflns_point_group_measured_fraction_full 1
_diffrn_reflns_point_group_measured_fraction_max 0.933
_diffrn_reflns_theta_full 25.35
_diffrn_reflns_theta_max 26.746
_diffrn_reflns_theta_min 2.013
_diffrn_source 'Enhance (Mo) X-ray Source'
_exptl_absorpt_coefficient_mu 1.428
_exptl_absorpt_correction_T_max 1
_exptl_absorpt_correction_T_min 0.97842
_exptl_absorpt_correction_type multi-scan
_exptl_absorpt_process_details
;
        CrysAlisPro, Agilent Technologies,
        Version 1.171.37.35 (release 13-08-2014 CrysAlis171 .NET)
        (compiled Aug 13 2014,18:06:01)
        Empirical absorption correction using spherical harmonics,
 implemented in SCALE3 ABSPACK scaling algorithm.
        Empirical absorption correction using spherical harmonics,
 implemented in SCALE3 ABSPACK scaling algorithm.
;
_exptl_crystal_colour 'clear colourless'
_exptl_crystal_density_diffrn 1.565
_exptl_crystal_description needle
_exptl_crystal_F_000 1088
_exptl_crystal_recrystallization_method 'Re-crystallisation from solvent'
_exptl_crystal_size_max 0.33
_exptl_crystal_size_mid 0.09
_exptl_crystal_size_min 0.03
_refine_diff_density_max 0.403
_refine_diff_density_min -0.421
_refine_diff_density_rms 0.057
_refine_ls_abs_structure_details
;
 Flack x determined using 1627 quotients [(I+)-(I-)]/[(I+)+(I-)]
 (Parsons, Flack and Wagner, Acta Cryst. B69 (2013) 249-259).
;
_refine_ls_abs_structure_Flack -0.034(10)
_refine_ls_extinction_method none
_refine_ls_goodness_of_fit_ref 1.052
_refine_ls_hydrogen_treatment mixed
_refine_ls_matrix_type full
_refine_ls_number_parameters 296
_refine_ls_number_reflns 4527
_refine_ls_number_restraints 0
_refine_ls_restrained_S_all 1.052
_refine_ls_R_factor_all 0.0298
_refine_ls_R_factor_gt 0.0262
_refine_ls_shift/su_max 0.003
_refine_ls_shift/su_mean 0
_refine_ls_structure_factor_coef Fsqd
_refine_ls_weighting_details 'w=1/[\s^2^(Fo^2^)+(0.0184P)^2^+0.3224P] where P=(Fo^2^+2Fc^2^)/3'
_refine_ls_weighting_scheme calc
_refine_ls_wR_factor_gt 0.0496
_refine_ls_wR_factor_ref 0.0509
_reflns_Friedel_coverage 0.673
_reflns_Friedel_fraction_full 1
_reflns_Friedel_fraction_max 0.906
_reflns_number_gt 4247
_reflns_number_total 4527
_reflns_threshold_expression 'I > 2\s(I)'
_cod_data_source_file c7ob00488e2.cif
_cod_data_source_block x2503fin
_cod_depositor_comments 'Adding full bibliography for 7155570.cif.'
_cod_database_code 7155570

loop_
_symmetry_equiv_pos_as_xyz
'x, y, z'
'-x+1/2, -y, z+1/2'
'-x, y+1/2, -z+1/2'
'x+1/2, -y+1/2, -z'

loop_
_atom_site_label
_atom_site_type_symbol
_atom_site_fract_x
_atom_site_fract_y
_atom_site_fract_z
_atom_site_U_iso_or_equiv
_atom_site_adp_type
_atom_site_occupancy
_atom_site_site_symmetry_order
_atom_site_calc_flag
_atom_site_refinement_flags_posn
_atom_site_refinement_flags_adp
I1 I 0.52495(4) 0.97657(2) 0.75245(2) 0.03385(8) Uani 1 1 d . .
O1 O 0.1277(6) 0.7788(3) 0.57175(7) 0.0368(7) Uani 1 1 d . .
O2 O -0.1373(4) 0.7624(2) 0.61280(7) 0.0272(6) Uani 1 1 d . .
O3 O 0.5799(4) -0.0221(3) 0.49968(6) 0.0333(6) Uani 1 1 d . .
N1 N 0.4540(5) 0.4308(3) 0.61319(7) 0.0222(6) Uani 1 1 d . .
C1 C 0.3470(6) 0.5372(4) 0.59731(8) 0.0209(7) Uani 1 1 d . .
C2 C 0.1633(6) 0.6032(3) 0.61170(8) 0.0195(8) Uani 1 1 d . .
C3 C 0.0843(6) 0.5718(4) 0.64653(9) 0.0190(8) Uani 1 1 d . .
C4 C 0.1452(6) 0.4307(3) 0.65527(8) 0.0207(8) Uani 1 1 d . .
C5 C 0.0126(7) 0.3619(3) 0.67862(8) 0.0268(8) Uani 1 1 d . .
H5 H -0.1243 0.4027 0.6881 0.032 Uiso 1 1 calc R U
C6 C 0.0746(9) 0.2352(4) 0.68852(9) 0.0350(10) Uani 1 1 d . .
H6 H -0.0188 0.1889 0.7044 0.042 Uiso 1 1 calc R U
C7 C 0.2751(8) 0.1781(4) 0.67478(10) 0.0373(11) Uani 1 1 d . .
H7 H 0.3234 0.0928 0.682 0.045 Uiso 1 1 calc R U
C8 C 0.4068(8) 0.2418(4) 0.65090(9) 0.0300(9) Uani 1 1 d . .
H8 H 0.5437 0.2002 0.6417 0.036 Uiso 1 1 calc R U
C9 C 0.3391(6) 0.3684(3) 0.64014(8) 0.0214(8) Uani 1 1 d . .
C10 C 0.4474(6) 0.5699(3) 0.56397(8) 0.0247(8) Uani 1 1 d . .
H10A H 0.3242 0.6133 0.5506 0.037 Uiso 1 1 calc R U
H10B H 0.4992 0.4885 0.553 0.037 Uiso 1 1 calc R U
H10C H 0.5846 0.6293 0.5665 0.037 Uiso 1 1 calc R U
C11 C 0.0585(6) 0.7204(3) 0.59607(9) 0.0226(8) Uani 1 1 d . .
C12 C -0.2280(7) 0.8904(4) 0.60264(11) 0.0368(11) Uani 1 1 d . .
H12A H -0.3973 0.8994 0.6094 0.044 Uiso 1 1 calc R U
H12B H -0.22 0.8982 0.5783 0.044 Uiso 1 1 calc R U
C13 C -0.0818(8) 0.9978(4) 0.61825(11) 0.0448(11) Uani 1 1 d . .
H13A H -0.0937 0.9913 0.6424 0.067 Uiso 1 1 calc R U
H13B H -0.1419 1.0841 0.611 0.067 Uiso 1 1 calc R U
H13C H 0.0858 0.9883 0.6116 0.067 Uiso 1 1 calc R U
C14 C 0.1897(6) 0.6677(3) 0.67170(8) 0.0185(7) Uani 1 1 d . .
C15 C 0.4092(6) 0.7282(3) 0.66670(9) 0.0217(8) Uani 1 1 d . .
H15 H 0.4972 0.7088 0.6472 0.026 Uiso 1 1 calc R U
C16 C 0.5035(7) 0.8163(3) 0.68944(8) 0.0239(7) Uani 1 1 d . .
H16 H 0.6537 0.8571 0.6854 0.029 Uiso 1 1 calc R U
C17 C 0.3796(6) 0.8446(3) 0.71785(8) 0.0223(8) Uani 1 1 d . .
C18 C 0.1581(7) 0.7857(4) 0.72384(9) 0.0249(9) Uani 1 1 d . .
H18 H 0.0706 0.8057 0.7433 0.03 Uiso 1 1 calc R U
C19 C 0.0681(7) 0.6970(3) 0.70076(8) 0.0221(8) Uani 1 1 d . .
H19 H -0.0809 0.6551 0.705 0.027 Uiso 1 1 calc R U
C20 C 0.6693(6) 0.3706(4) 0.59895(9) 0.0254(8) Uani 1 1 d . .
H20A H 0.7596 0.3271 0.617 0.031 Uiso 1 1 calc R U
H20B H 0.7716 0.442 0.59 0.031 Uiso 1 1 calc R U
C21 C 0.6282(7) 0.2700(4) 0.57178(9) 0.0230(8) Uani 1 1 d . .
C22 C 0.4299(6) 0.1886(4) 0.57100(9) 0.0241(8) Uani 1 1 d . .
H22 H 0.3071 0.2004 0.5869 0.029 Uiso 1 1 calc R U
C23 C 0.4062(6) 0.0890(4) 0.54722(8) 0.0238(8) Uani 1 1 d . .
H23 H 0.2698 0.033 0.5472 0.029 Uiso 1 1 calc R U
C24 C 0.5831(6) 0.0730(4) 0.52373(8) 0.0237(8) Uani 1 1 d . .
C25 C 0.7801(6) 0.1574(4) 0.52335(10) 0.0281(9) Uani 1 1 d . .
H25 H 0.8992 0.1487 0.5067 0.034 Uiso 1 1 calc R U
C26 C 0.8006(7) 0.2539(4) 0.54735(10) 0.0266(9) Uani 1 1 d . .
H26 H 0.9359 0.3107 0.5472 0.032 Uiso 1 1 calc R U
C27 C 0.3924(7) -0.1176(4) 0.50120(9) 0.0357(10) Uani 1 1 d . .
H27A H 0.3964 -0.1622 0.5227 0.054 Uiso 1 1 calc R U
H27B H 0.4142 -0.1828 0.4836 0.054 Uiso 1 1 calc R U
H27C H 0.2378 -0.0733 0.4984 0.054 Uiso 1 1 calc R U
H3 H -0.085(6) 0.579(3) 0.6485(8) 0.013(9) Uiso 1 1 d . .

loop_
_atom_site_aniso_label
_atom_site_aniso_U_11
_atom_site_aniso_U_22
_atom_site_aniso_U_33
_atom_site_aniso_U_23
_atom_site_aniso_U_13
_atom_site_aniso_U_12
I1 0.04219(14) 0.03185(13) 0.02752(13) -0.00948(11) -0.00645(13) -0.00208(11)
O1 0.0541(18) 0.0323(17) 0.0241(17) 0.0096(12) 0.0079(15) 0.0104(14)
O2 0.0226(13) 0.0268(15) 0.0322(16) 0.0083(12) -0.0009(12) 0.0036(12)
O3 0.0453(14) 0.0297(14) 0.0250(14) -0.0058(12) 0.0109(11) 0.0004(14)
N1 0.0236(14) 0.0220(15) 0.0209(15) 0.0002(11) -0.0034(13) 0.0016(13)
C1 0.0227(16) 0.0224(19) 0.0176(18) -0.0011(15) -0.0013(14) -0.0068(17)
C2 0.0214(17) 0.0200(19) 0.0171(18) -0.0001(14) -0.0043(15) -0.0042(15)
C3 0.0165(17) 0.0212(19) 0.0193(19) 0.0015(14) 0.0003(14) -0.0009(14)
C4 0.0274(18) 0.0207(19) 0.0140(18) 0.0001(14) -0.0031(15) -0.0031(16)
C5 0.038(2) 0.0256(19) 0.0167(17) -0.0012(13) 0.0001(19) -0.0045(19)
C6 0.059(3) 0.027(2) 0.018(2) -0.0011(16) 0.002(2) -0.009(2)
C7 0.070(3) 0.020(2) 0.022(2) 0.0008(18) -0.005(2) 0.003(2)
C8 0.045(2) 0.023(2) 0.022(2) -0.0033(16) -0.0077(19) 0.0075(18)
C9 0.0267(18) 0.023(2) 0.0144(18) -0.0016(14) -0.0047(15) -0.0029(16)
C10 0.0309(19) 0.0236(19) 0.0195(18) -0.0016(13) 0.0012(16) 0.0001(16)
C11 0.026(2) 0.024(2) 0.0177(19) -0.0032(14) -0.0014(17) -0.0013(16)
C12 0.028(2) 0.038(3) 0.045(3) 0.018(2) 0.0036(19) 0.0101(19)
C13 0.054(2) 0.030(3) 0.051(3) 0.0028(18) 0.017(2) 0.009(2)
C14 0.0231(17) 0.0175(19) 0.0147(18) 0.0052(14) -0.0020(15) 0.0045(15)
C15 0.0227(18) 0.022(2) 0.021(2) -0.0019(14) 0.0033(16) 0.0004(15)
C16 0.0239(18) 0.0231(18) 0.0249(18) -0.0009(14) -0.0020(17) -0.0010(18)
C17 0.0299(19) 0.0183(19) 0.0187(19) -0.0004(14) -0.0037(16) 0.0030(16)
C18 0.031(2) 0.029(2) 0.014(2) 0.0007(15) 0.0019(17) 0.0016(17)
C19 0.0226(18) 0.024(2) 0.0195(19) 0.0021(14) 0.0005(16) -0.0008(15)
C20 0.0216(18) 0.027(2) 0.028(2) 0.0000(17) -0.0025(16) 0.0011(16)
C21 0.0237(19) 0.023(2) 0.023(2) 0.0003(15) -0.0015(17) 0.0048(16)
C22 0.0238(19) 0.029(2) 0.0197(19) -0.0021(16) 0.0019(15) 0.0007(16)
C23 0.0231(18) 0.026(2) 0.023(2) 0.0007(15) -0.0007(15) 0.0007(16)
C24 0.0299(19) 0.0231(19) 0.0180(19) 0.0022(14) 0.0000(15) 0.0045(16)
C25 0.0272(19) 0.032(2) 0.025(2) 0.0010(17) 0.0101(16) 0.0073(17)
C26 0.0206(18) 0.029(2) 0.030(2) 0.0059(18) 0.0004(17) -0.0026(17)
C27 0.047(2) 0.034(2) 0.026(2) -0.0070(18) 0.0000(19) -0.004(2)

loop_
_atom_type_symbol
_atom_type_description
_atom_type_scat_dispersion_real
_atom_type_scat_dispersion_imag
_atom_type_scat_source
I I -0.4742 1.8119 'International Tables Vol C Tables 4.2.6.8 and 6.1.1.4'
O O 0.0106 0.006 'International Tables Vol C Tables 4.2.6.8 and 6.1.1.4'
N N 0.0061 0.0033 'International Tables Vol C Tables 4.2.6.8 and 6.1.1.4'
C C 0.0033 0.0016 'International Tables Vol C Tables 4.2.6.8 and 6.1.1.4'
H H 0 0 'International Tables Vol C Tables 4.2.6.8 and 6.1.1.4'

loop_
_exptl_crystal_face_index_h
_exptl_crystal_face_index_k
_exptl_crystal_face_index_l
_exptl_crystal_face_perp_dist
0 1 -1 0.0155
0 -1 1 0.0185
0 0 -1 0.042
0 0 1 0.039
-1 0 -1 0.1308
1 0 1 0.18

loop_
_geom_angle_atom_site_label_1
_geom_angle_atom_site_label_2
_geom_angle_atom_site_label_3
_geom_angle
C11 O2 C12 114.9(3)
C24 O3 C27 117.1(3)
C1 N1 C9 120.5(3)
C1 N1 C20 119.6(3)
C9 N1 C20 119.3(3)
C2 C1 N1 120.6(3)
C2 C1 C10 124.1(3)
N1 C1 C10 115.3(3)
C1 C2 C11 121.1(3)
C1 C2 C3 121.2(3)
C11 C2 C3 117.1(3)
C4 C3 C2 110.6(3)
C4 C3 C14 111.0(3)
C2 C3 C14 112.1(3)
C4 C3 H3 106(2)
C2 C3 H3 111(2)
C14 C3 H3 106(2)
C5 C4 C9 119.1(3)
C5 C4 C3 120.9(3)
C9 C4 C3 120.0(3)
C6 C5 C4 121.8(4)
C6 C5 H5 119.1
C4 C5 H5 119.1
C7 C6 C5 118.3(4)
C7 C6 H6 120.9
C5 C6 H6 120.9
C8 C7 C6 121.5(4)
C8 C7 H7 119.2
C6 C7 H7 119.2
C7 C8 C9 120.0(4)
C7 C8 H8 120
C9 C8 H8 120
C4 C9 C8 119.0(3)
C4 C9 N1 119.3(3)
C8 C9 N1 121.6(3)
C1 C10 H10A 109.5
C1 C10 H10B 109.5
H10A C10 H10B 109.5
C1 C10 H10C 109.5
H10A C10 H10C 109.5
H10B C10 H10C 109.5
O1 C11 O2 120.7(3)
O1 C11 C2 128.1(3)
O2 C11 C2 111.2(3)
O2 C12 C13 109.7(3)
O2 C12 H12A 109.7
C13 C12 H12A 109.7
O2 C12 H12B 109.7
C13 C12 H12B 109.7
H12A C12 H12B 108.2
C12 C13 H13A 109.5
C12 C13 H13B 109.5
H13A C13 H13B 109.5
C12 C13 H13C 109.5
H13A C13 H13C 109.5
H13B C13 H13C 109.5
C15 C14 C19 117.5(3)
C15 C14 C3 121.7(3)
C19 C14 C3 120.8(3)
C16 C15 C14 121.6(3)
C16 C15 H15 119.2
C14 C15 H15 119.2
C17 C16 C15 119.9(3)
C17 C16 H16 120
C15 C16 H16 120
C16 C17 C18 120.3(3)
C16 C17 I1 119.7(3)
C18 C17 I1 120.0(3)
C19 C18 C17 118.7(4)
C19 C18 H18 120.6
C17 C18 H18 120.6
C18 C19 C14 122.0(3)
C18 C19 H19 119
C14 C19 H19 119
N1 C20 C21 116.1(3)
N1 C20 H20A 108.3
C21 C20 H20A 108.3
N1 C20 H20B 108.3
C21 C20 H20B 108.3
H20A C20 H20B 107.4
C22 C21 C26 118.0(3)
C22 C21 C20 122.6(3)
C26 C21 C20 119.3(3)
C21 C22 C23 121.4(3)
C21 C22 H22 119.3
C23 C22 H22 119.3
C24 C23 C22 119.3(3)
C24 C23 H23 120.3
C22 C23 H23 120.3
O3 C24 C23 124.2(3)
O3 C24 C25 115.7(3)
C23 C24 C25 120.1(3)
C26 C25 C24 119.4(3)
C26 C25 H25 120.3
C24 C25 H25 120.3
C25 C26 C21 121.7(4)
C25 C26 H26 119.2
C21 C26 H26 119.2
O3 C27 H27A 109.5
O3 C27 H27B 109.5
H27A C27 H27B 109.5
O3 C27 H27C 109.5
H27A C27 H27C 109.5
H27B C27 H27C 109.5

loop_
_geom_bond_atom_site_label_1
_geom_bond_atom_site_label_2
_geom_bond_distance
I1 C17 2.099(3)
O1 C11 1.211(4)
O2 C11 1.355(4)
O2 C12 1.451(4)
O3 C24 1.368(4)
O3 C27 1.427(4)
N1 C1 1.389(4)
N1 C9 1.414(4)
N1 C20 1.467(4)
C1 C2 1.357(5)
C1 C10 1.498(4)
C2 C11 1.466(5)
C2 C3 1.511(5)
C3 C4 1.510(5)
C3 C14 1.525(5)
C3 H3 0.95(3)
C4 C5 1.388(5)
C4 C9 1.395(5)
C5 C6 1.388(5)
C5 H5 0.95
C6 C7 1.378(6)
C6 H6 0.95
C7 C8 1.376(6)
C7 H7 0.95
C8 C9 1.405(5)
C8 H8 0.95
C10 H10A 0.98
C10 H10B 0.98
C10 H10C 0.98
C12 C13 1.500(6)
C12 H12A 0.99
C12 H12B 0.99
C13 H13A 0.98
C13 H13B 0.98
C13 H13C 0.98
C14 C15 1.387(5)
C14 C19 1.390(5)
C15 C16 1.385(5)
C15 H15 0.95
C16 C17 1.372(5)
C16 H16 0.95
C17 C18 1.396(5)
C18 C19 1.389(5)
C18 H18 0.95
C19 H19 0.95
C20 C21 1.516(5)
C20 H20A 0.99
C20 H20B 0.99
C21 C22 1.382(5)
C21 C26 1.390(5)
C22 C23 1.399(5)
C22 H22 0.95
C23 C24 1.381(5)
C23 H23 0.95
C24 C25 1.394(5)
C25 C26 1.382(5)
C25 H25 0.95
C26 H26 0.95
C27 H27A 0.98
C27 H27B 0.98
C27 H27C 0.98
